data_7247831
loop_
_publ_author_name
'Amiri, Kamran'
'Nayebzadeh, Behrouz'
'Kamangar, Mohammad'
'Babazadeh, Mohammad'
'Ariafard, Alireza'
'Shiri, Farshad'
'Rominger, Frank'
'Balalaie, Saeed'

_publ_section_title
;
 Synthesis of a fused N-bridged [3.3.1]nonadiquinoline multicyclic
 skeleton via a metal-free formal [4 + 2]
 cycloaddition/Mannich/dearomatization domino reaction
;
_journal_issue 22
_journal_name_full 'Green Chemistry'
_journal_page_first 9203
_journal_page_last 9208
_journal_paper_doi 10.1039/D3GC03026A
_journal_volume 25
_journal_year 2023
_chemical_formula_sum 'C50 H33 N3 O2'
_chemical_formula_weight 707.79
_space_group_crystal_system trigonal
_space_group_IT_number 148
_space_group_name_Hall '-R 3'
_space_group_name_H-M_alt 'R -3 :H'
_atom_sites_solution_hydrogens mixed
_audit_creation_method SHELXL-2018/3
_audit_update_record
;
2023-03-16 deposited with the CCDC.	2023-09-22 downloaded from the CCDC.
;
_cell_angle_alpha 90
_cell_angle_beta 90
_cell_angle_gamma 120
_cell_formula_units_Z 18
_cell_length_a 39.4459(15)
_cell_length_b 39.4459(15)
_cell_length_c 12.5093(8)
_cell_measurement_reflns_used 4935
_cell_measurement_temperature 200(2)
_cell_measurement_theta_max 21.82
_cell_measurement_theta_min 2.27
_cell_volume 16856.5(14)
_computing_cell_refinement 'Bruker SAINT'
_computing_data_collection 'Bruker APEX2'
_computing_data_reduction 'Bruker SAINT'
_computing_molecular_graphics 'Bruker SHELXTL'
_computing_publication_material 'Bruker SHELXTL'
_computing_structure_refinement 'SHELXL-2018/3 (Sheldrick, 2018)'
_computing_structure_solution 'SHELXT-2018/2 (Sheldrick 2015)'
_diffrn_ambient_temperature 200(2)
_diffrn_measured_fraction_theta_full 0.999
_diffrn_measured_fraction_theta_max 0.999
_diffrn_measurement_device_type 'Bruker APEX-II Quazar area detector'
_diffrn_measurement_method '\f and \w scans'
_diffrn_radiation_type MoK\a
_diffrn_radiation_wavelength 0.71073
_diffrn_reflns_av_R_equivalents 0.0717
_diffrn_reflns_av_unetI/netI 0.0691
_diffrn_reflns_Laue_measured_fraction_full 0.999
_diffrn_reflns_Laue_measured_fraction_max 0.999
_diffrn_reflns_limit_h_max 39
_diffrn_reflns_limit_h_min -45
_diffrn_reflns_limit_k_max 45
_diffrn_reflns_limit_k_min -38
_diffrn_reflns_limit_l_max 14
_diffrn_reflns_limit_l_min -14
_diffrn_reflns_number 34031
_diffrn_reflns_point_group_measured_fraction_full 0.999
_diffrn_reflns_point_group_measured_fraction_max 0.999
_diffrn_reflns_theta_full 24.108
_diffrn_reflns_theta_max 24.108
_diffrn_reflns_theta_min 2.018
_diffrn_source 'ImuS microsource'
_exptl_absorpt_coefficient_mu 0.077
_exptl_absorpt_correction_T_max 0.9576
_exptl_absorpt_correction_T_min 0.9297
_exptl_absorpt_correction_type multi-scan
_exptl_absorpt_process_details
;
Sheldrick, G. M. (2008). <i>SADABS</i>. University of G\"ottingen, Germany.
;
_exptl_crystal_colour yellow
_exptl_crystal_density_diffrn 1.255
_exptl_crystal_description hexagonal
_exptl_crystal_F_000 6660
_exptl_crystal_size_max 0.157
_exptl_crystal_size_mid 0.082
_exptl_crystal_size_min 0.066
_refine_diff_density_max 0.216
_refine_diff_density_min -0.200
_refine_diff_density_rms 0.040
_refine_ls_extinction_method none
_refine_ls_goodness_of_fit_ref 1.040
_refine_ls_hydrogen_treatment mixed
_refine_ls_matrix_type full
_refine_ls_number_parameters 502
_refine_ls_number_reflns 5968
_refine_ls_number_restraints 0
_refine_ls_restrained_S_all 1.040
_refine_ls_R_factor_all 0.1113
_refine_ls_R_factor_gt 0.0526
_refine_ls_shift/su_max 0.000
_refine_ls_shift/su_mean 0.000
_refine_ls_structure_factor_coef Fsqd
_refine_ls_weighting_details 'w=1/[\s^2^(Fo^2^)+(0.0459P)^2^+24.3374P] where P=(Fo^2^+2Fc^2^)/3'
_refine_ls_weighting_scheme calc
_refine_ls_wR_factor_gt 0.1126
_refine_ls_wR_factor_ref 0.1369
_reflns_Friedel_coverage 0.000
_reflns_number_gt 3507
_reflns_number_total 5968
_reflns_threshold_expression 'I > 2\s(I)'
_cod_data_source_file d3gc03026a2.cif
_cod_data_source_block sba191_sq
_cod_original_cell_volume 16856.5(17)
_cod_database_code 7247831
_shelx_shelxl_version_number 2018/3
_shelx_space_group_comment
; 
The symmetry employed for this shelxl refinement is uniquely defined 
by the following loop, which should always be used as a source of 
symmetry information in preference to the above space-group names. 
They are only intended as comments. 
;
_shelx_estimated_absorpt_t_min 0.988
_shelx_estimated_absorpt_t_max 0.995

loop_
_space_group_symop_operation_xyz
'x, y, z'
'-y, x-y, z'
'-x+y, -x, z'
'x+2/3, y+1/3, z+1/3'
'-y+2/3, x-y+1/3, z+1/3'
'-x+y+2/3, -x+1/3, z+1/3'
'x+1/3, y+2/3, z+2/3'
'-y+1/3, x-y+2/3, z+2/3'
'-x+y+1/3, -x+2/3, z+2/3'
'-x, -y, -z'
'y, -x+y, -z'
'x-y, x, -z'
'-x+2/3, -y+1/3, -z+1/3'
'y+2/3, -x+y+1/3, -z+1/3'
'x-y+2/3, x+1/3, -z+1/3'
'-x+1/3, -y+2/3, -z+2/3'
'y+1/3, -x+y+2/3, -z+2/3'
'x-y+1/3, x+2/3, -z+2/3'

loop_
_atom_site_label
_atom_site_type_symbol
_atom_site_fract_x
_atom_site_fract_y
_atom_site_fract_z
_atom_site_U_iso_or_equiv
_atom_site_adp_type
_atom_site_occupancy
_atom_site_site_symmetry_order
_atom_site_calc_flag
_atom_site_refinement_flags_posn
_atom_site_refinement_flags_adp
_atom_site_refinement_flags_occupancy
_atom_site_disorder_assembly
_atom_site_disorder_group
N1 N 0.56374(6) 0.73941(6) 0.68421(17) 0.0323(6) Uani 1 1 d . . . . .
C11 C 0.57070(8) 0.77448(8) 0.7427(2) 0.0332(7) Uani 1 1 d . . . . .
H11 H 0.576633 0.771743 0.818913 0.040 Uiso 1 1 calc R U . . .
C12 C 0.53603(8) 0.78173(8) 0.7404(2) 0.0331(7) Uani 1 1 d . . . . .
C13 C 0.50961(8) 0.76536(8) 0.6554(2) 0.0333(7) Uani 1 1 d . . . . .
N14 N 0.47762(7) 0.76988(7) 0.6496(2) 0.0365(6) Uani 1 1 d . . . . .
H14 H 0.4780(8) 0.7868(8) 0.706(2) 0.044 Uiso 1 1 d . U . . .
C15 C 0.44933(8) 0.75342(8) 0.5720(2) 0.0384(7) Uani 1 1 d . . . . .
C16 C 0.41785(9) 0.76033(9) 0.5719(3) 0.0520(9) Uani 1 1 d . . . . .
H16 H 0.415739 0.776085 0.626002 0.062 Uiso 1 1 calc R U . . .
C17 C 0.39012(10) 0.74424(10) 0.4935(3) 0.0668(11) Uani 1 1 d . . . . .
H17 H 0.368808 0.749050 0.492977 0.080 Uiso 1 1 calc R U . . .
C18 C 0.39279(10) 0.72092(11) 0.4144(3) 0.0676(11) Uani 1 1 d . . . . .
H18 H 0.373351 0.709974 0.360229 0.081 Uiso 1 1 calc R U . . .
C19 C 0.42336(9) 0.71362(9) 0.4142(3) 0.0523(9) Uani 1 1 d . . . . .
H19 H 0.424984 0.697638 0.359967 0.063 Uiso 1 1 calc R U . . .
C20 C 0.45232(8) 0.72973(8) 0.4941(2) 0.0390(8) Uani 1 1 d . . . . .
C21 C 0.48542(8) 0.72404(8) 0.4986(2) 0.0347(7) Uani 1 1 d . . . . .
H21 H 0.487551 0.707253 0.447968 0.042 Uiso 1 1 calc R U . . .
C22 C 0.51367(8) 0.74197(8) 0.5731(2) 0.0315(7) Uani 1 1 d . . . . .
C23 C 0.55133(8) 0.74027(8) 0.5733(2) 0.0331(7) Uani 1 1 d . . . . .
H23 H 0.546464 0.715815 0.535985 0.040 Uiso 1 1 calc R U . . .
C24 C 0.58429(8) 0.77551(8) 0.5154(2) 0.0324(7) Uani 1 1 d . . . . .
C25 C 0.61104(8) 0.80732(8) 0.5797(2) 0.0325(7) Uani 1 1 d . . . . .
N26 N 0.64196(7) 0.83898(7) 0.5341(2) 0.0382(6) Uani 1 1 d . . . . .
H26 H 0.6425(8) 0.8369(8) 0.464(2) 0.046 Uiso 1 1 d . U . . .
C27 C 0.66880(8) 0.87156(8) 0.5902(2) 0.0370(7) Uani 1 1 d . . . . .
C28 C 0.69908(9) 0.90353(9) 0.5366(3) 0.0465(8) Uani 1 1 d . . . . .
H28 H 0.701408 0.903111 0.461081 0.056 Uiso 1 1 calc R U . . .
C29 C 0.72529(9) 0.93542(9) 0.5945(3) 0.0539(9) Uani 1 1 d . . . . .
H29 H 0.745781 0.957285 0.558582 0.065 Uiso 1 1 calc R U . . .
C30 C 0.72238(9) 0.93629(9) 0.7048(3) 0.0497(9) Uani 1 1 d . . . . .
H30 H 0.740806 0.958682 0.743683 0.060 Uiso 1 1 calc R U . . .
C31 C 0.69323(9) 0.90518(9) 0.7578(3) 0.0426(8) Uani 1 1 d . . . . .
H31 H 0.691590 0.905897 0.833477 0.051 Uiso 1 1 calc R U . . .
C32 C 0.66553(8) 0.87200(8) 0.7011(2) 0.0367(7) Uani 1 1 d . . . . .
C33 C 0.63378(8) 0.83877(8) 0.7512(2) 0.0364(7) Uani 1 1 d . . . . .
H33 H 0.631560 0.838149 0.826915 0.044 Uiso 1 1 calc R U . . .
C34 C 0.60670(8) 0.80805(8) 0.6932(2) 0.0321(7) Uani 1 1 d . . . . .
C40 C 0.53147(9) 0.80503(8) 0.8172(2) 0.0389(7) Uani 1 1 d . . . . .
O40 O 0.50440(6) 0.81370(6) 0.81398(17) 0.0533(6) Uani 1 1 d . . . . .
C41 C 0.55954(9) 0.82243(9) 0.9087(2) 0.0393(8) Uani 1 1 d . . . . .
C42 C 0.56289(9) 0.79926(10) 0.9862(2) 0.0482(8) Uani 1 1 d . . . . .
H42 H 0.547395 0.771571 0.981497 0.058 Uiso 1 1 calc R U . . .
C43 C 0.58868(11) 0.81619(13) 1.0706(3) 0.0665(11) Uani 1 1 d . . . . .
H43 H 0.590642 0.800073 1.123835 0.080 Uiso 1 1 calc R U . . .
C44 C 0.61132(13) 0.85594(15) 1.0777(3) 0.0839(13) Uani 1 1 d . . . . .
H44 H 0.629272 0.867375 1.135126 0.101 Uiso 1 1 calc R U . . .
C45 C 0.60821(12) 0.87948(12) 1.0018(4) 0.0805(12) Uani 1 1 d . . . . .
H45 H 0.623820 0.907141 1.007227 0.097 Uiso 1 1 calc R U . . .
C46 C 0.58225(10) 0.86277(10) 0.9174(3) 0.0583(10) Uani 1 1 d . . . . .
H46 H 0.580025 0.879061 0.865265 0.070 Uiso 1 1 calc R U . . .
C50 C 0.58658(9) 0.77801(9) 0.4035(2) 0.0398(8) Uani 1 1 d . . . . .
O50 O 0.61394(6) 0.80716(6) 0.35288(16) 0.0547(6) Uani 1 1 d . . . . .
C51 C 0.55539(9) 0.74748(10) 0.3329(2) 0.0441(8) Uani 1 1 d . . . . .
C52 C 0.54837(9) 0.70968(9) 0.3253(2) 0.0501(9) Uani 1 1 d . . . . .
H52 H 0.563428 0.701716 0.366385 0.060 Uiso 1 1 calc R U . . .
C53 C 0.51906(11) 0.68304(11) 0.2570(3) 0.0653(11) Uani 1 1 d . . . . .
H53 H 0.514464 0.657044 0.251743 0.078 Uiso 1 1 calc R U . . .
C54 C 0.49686(11) 0.69397(13) 0.1976(3) 0.0726(12) Uani 1 1 d . . . . .
H54 H 0.476811 0.675588 0.152072 0.087 Uiso 1 1 calc R U . . .
C55 C 0.50387(11) 0.73181(13) 0.2045(3) 0.0740(11) Uani 1 1 d . . . . .
H55 H 0.488709 0.739662 0.163439 0.089 Uiso 1 1 calc R U . . .
C56 C 0.53313(10) 0.75843(10) 0.2716(3) 0.0568(9) Uani 1 1 d . . . . .
H56 H 0.537985 0.784540 0.275632 0.068 Uiso 1 1 calc R U . . .
C61 C 0.54532(8) 0.70290(8) 0.7384(2) 0.0333(7) Uani 1 1 d . . . . .
C62 C 0.55568(8) 0.67497(8) 0.7078(2) 0.0365(7) Uani 1 1 d . . . . .
C63 C 0.53957(9) 0.63956(9) 0.7634(3) 0.0476(8) Uani 1 1 d . . . . .
H63 H 0.545832 0.620255 0.741661 0.057 Uiso 1 1 calc R U . . .
C64 C 0.51481(10) 0.63199(10) 0.8489(3) 0.0518(9) Uani 1 1 d . . . . .
H64 H 0.504202 0.607806 0.886089 0.062 Uiso 1 1 calc R U . . .
C65 C 0.50565(9) 0.65997(9) 0.8798(2) 0.0484(8) Uani 1 1 d . . . . .
H65 H 0.489059 0.655221 0.939685 0.058 Uiso 1 1 calc R U . . .
C66 C 0.52033(8) 0.69490(8) 0.8245(2) 0.0392(7) Uani 1 1 d . . . . .
H66 H 0.513203 0.713614 0.845882 0.047 Uiso 1 1 calc R U . . .
C67 C 0.58418(10) 0.68386(9) 0.6259(3) 0.0431(8) Uani 1 1 d . . . . .
C68 C 0.60825(10) 0.69140(9) 0.5583(3) 0.0479(8) Uani 1 1 d . . . . .
C71 C 0.63742(10) 0.70093(11) 0.4769(3) 0.0513(9) Uani 1 1 d . . . . .
C72 C 0.64965(13) 0.67467(13) 0.4503(3) 0.0841(13) Uani 1 1 d . . . . .
H72 H 0.638252 0.649839 0.484315 0.101 Uiso 1 1 calc R U . . .
C73 C 0.67865(15) 0.68471(17) 0.3736(4) 0.1064(17) Uani 1 1 d . . . . .
H73 H 0.687588 0.666977 0.357180 0.128 Uiso 1 1 calc R U . . .
C74 C 0.69434(13) 0.71962(16) 0.3219(4) 0.0918(14) Uani 1 1 d . . . . .
H74 H 0.713924 0.726067 0.269070 0.110 Uiso 1 1 calc R U . . .
C75 C 0.68201(11) 0.74536(12) 0.3459(3) 0.0697(11) Uani 1 1 d . . . . .
H75 H 0.693188 0.769887 0.310299 0.084 Uiso 1 1 calc R U . . .
C76 C 0.65315(9) 0.73587(11) 0.4223(3) 0.0583(10) Uani 1 1 d . . . . .
H76 H 0.644143 0.753657 0.437159 0.070 Uiso 1 1 calc R U . . .

loop_
_atom_site_aniso_label
_atom_site_aniso_U_11
_atom_site_aniso_U_22
_atom_site_aniso_U_33
_atom_site_aniso_U_23
_atom_site_aniso_U_13
_atom_site_aniso_U_12
N1 0.0347(14) 0.0294(14) 0.0350(14) -0.0001(11) 0.0003(11) 0.0176(12)
C11 0.0374(18) 0.0325(18) 0.0328(16) -0.0021(13) -0.0025(13) 0.0198(15)
C12 0.0335(18) 0.0318(17) 0.0375(17) 0.0009(13) 0.0030(14) 0.0190(15)
C13 0.0297(17) 0.0286(17) 0.0420(18) 0.0056(13) 0.0031(14) 0.0149(15)
N14 0.0332(15) 0.0341(15) 0.0448(16) -0.0044(12) -0.0034(12) 0.0188(13)
C15 0.0295(18) 0.0299(18) 0.052(2) 0.0021(15) 0.0011(15) 0.0123(15)
C16 0.036(2) 0.050(2) 0.073(2) -0.0114(18) -0.0094(17) 0.0240(18)
C17 0.046(2) 0.066(3) 0.097(3) -0.022(2) -0.020(2) 0.035(2)
C18 0.046(2) 0.074(3) 0.084(3) -0.021(2) -0.026(2) 0.032(2)
C19 0.039(2) 0.050(2) 0.063(2) -0.0113(17) -0.0113(17) 0.0183(18)
C20 0.0334(19) 0.0333(18) 0.0473(19) 0.0019(14) -0.0004(14) 0.0144(15)
C21 0.0346(18) 0.0299(17) 0.0370(17) 0.0012(13) 0.0038(14) 0.0144(15)
C22 0.0302(17) 0.0267(16) 0.0372(17) 0.0025(13) 0.0018(13) 0.0140(14)
C23 0.0323(17) 0.0310(17) 0.0356(16) -0.0012(13) -0.0024(13) 0.0155(14)
C24 0.0320(17) 0.0345(18) 0.0327(17) 0.0019(13) 0.0014(13) 0.0182(15)
C25 0.0292(17) 0.0337(18) 0.0392(17) 0.0047(14) 0.0033(14) 0.0191(15)
N26 0.0354(15) 0.0395(16) 0.0358(14) 0.0003(13) 0.0010(13) 0.0158(14)
C27 0.0322(18) 0.0338(19) 0.0463(19) -0.0018(15) -0.0064(15) 0.0174(16)
C28 0.039(2) 0.042(2) 0.049(2) 0.0048(16) 0.0020(16) 0.0132(17)
C29 0.038(2) 0.041(2) 0.069(3) 0.0047(18) -0.0036(18) 0.0092(17)
C30 0.041(2) 0.039(2) 0.062(2) -0.0010(17) -0.0123(17) 0.0145(18)
C31 0.0374(19) 0.041(2) 0.0486(19) 0.0000(16) -0.0085(15) 0.0193(17)
C32 0.0299(18) 0.0338(18) 0.0471(19) 0.0016(15) -0.0054(14) 0.0164(16)
C33 0.0384(19) 0.0410(19) 0.0369(17) -0.0004(15) -0.0035(14) 0.0251(17)
C34 0.0306(17) 0.0313(17) 0.0410(17) -0.0003(14) -0.0020(14) 0.0204(15)
C40 0.0368(19) 0.0399(19) 0.0429(18) 0.0000(15) -0.0007(14) 0.0214(16)
O40 0.0540(15) 0.0640(16) 0.0605(15) -0.0172(12) -0.0116(11) 0.0435(13)
C41 0.0406(19) 0.043(2) 0.0405(18) -0.0053(15) -0.0001(14) 0.0260(17)
C42 0.056(2) 0.054(2) 0.045(2) 0.0002(17) 0.0029(17) 0.0347(19)
C43 0.080(3) 0.093(3) 0.048(2) -0.004(2) -0.008(2) 0.060(3)
C44 0.086(3) 0.099(4) 0.078(3) -0.038(3) -0.038(2) 0.055(3)
C45 0.079(3) 0.060(3) 0.095(3) -0.031(2) -0.030(3) 0.029(2)
C46 0.071(3) 0.048(2) 0.060(2) -0.0068(18) -0.0111(19) 0.033(2)
C50 0.0378(19) 0.0348(19) 0.046(2) 0.0027(15) 0.0014(15) 0.0177(16)
O50 0.0544(15) 0.0499(14) 0.0429(13) 0.0035(11) 0.0042(11) 0.0133(12)
C51 0.042(2) 0.048(2) 0.0354(18) 0.0015(15) 0.0045(15) 0.0168(17)
C52 0.053(2) 0.044(2) 0.046(2) -0.0044(16) 0.0029(16) 0.0182(18)
C53 0.068(3) 0.054(2) 0.052(2) -0.0066(19) 0.009(2) 0.015(2)
C54 0.063(3) 0.074(3) 0.053(2) -0.005(2) -0.009(2) 0.014(2)
C55 0.068(3) 0.083(3) 0.055(2) 0.005(2) -0.009(2) 0.026(2)
C56 0.056(2) 0.059(2) 0.045(2) 0.0047(17) -0.0030(18) 0.021(2)
C61 0.0279(17) 0.0281(17) 0.0405(17) -0.0006(14) -0.0057(13) 0.0113(14)
C62 0.0403(19) 0.0334(18) 0.0373(17) -0.0049(14) -0.0077(14) 0.0196(16)
C63 0.058(2) 0.0307(19) 0.052(2) -0.0021(16) -0.0086(17) 0.0202(17)
C64 0.052(2) 0.036(2) 0.053(2) 0.0073(16) -0.0092(18) 0.0118(18)
C65 0.043(2) 0.042(2) 0.048(2) 0.0074(16) 0.0026(15) 0.0122(18)
C66 0.0347(18) 0.0346(19) 0.0451(19) 0.0011(15) 0.0009(15) 0.0151(15)
C67 0.051(2) 0.039(2) 0.048(2) -0.0057(15) -0.0045(17) 0.0292(18)
C68 0.048(2) 0.047(2) 0.053(2) -0.0089(17) -0.0051(18) 0.0271(18)
C71 0.055(2) 0.063(2) 0.048(2) -0.0062(18) -0.0044(17) 0.038(2)
C72 0.114(4) 0.096(3) 0.078(3) 0.013(2) 0.027(3) 0.080(3)
C73 0.144(5) 0.153(5) 0.087(3) 0.019(3) 0.040(3) 0.124(4)
C74 0.092(3) 0.138(4) 0.076(3) 0.018(3) 0.026(3) 0.081(4)
C75 0.053(2) 0.090(3) 0.072(3) 0.007(2) 0.003(2) 0.040(2)
C76 0.042(2) 0.069(3) 0.070(2) -0.004(2) -0.0010(18) 0.033(2)

loop_
_atom_type_symbol
_atom_type_description
_atom_type_scat_dispersion_real
_atom_type_scat_dispersion_imag
_atom_type_scat_source
C C 0.0033 0.0016 'International Tables Vol C Tables 4.2.6.8 and 6.1.1.4'
H H 0.0000 0.0000 'International Tables Vol C Tables 4.2.6.8 and 6.1.1.4'
N N 0.0061 0.0033 'International Tables Vol C Tables 4.2.6.8 and 6.1.1.4'
O O 0.0106 0.0060 'International Tables Vol C Tables 4.2.6.8 and 6.1.1.4'

loop_
_geom_angle_atom_site_label_1
_geom_angle_atom_site_label_2
_geom_angle_atom_site_label_3
_geom_angle
_geom_angle_site_symmetry_1
_geom_angle_site_symmetry_3
_geom_angle_publ_flag
C61 N1 C11 118.6(2) . . ?
C61 N1 C23 117.7(2) . . ?
C11 N1 C23 110.8(2) . . ?
N1 C11 C34 105.9(2) . . ?
N1 C11 C12 113.8(2) . . ?
C34 C11 C12 111.4(2) . . ?
N1 C11 H11 108.5 . . ?
C34 C11 H11 108.5 . . ?
C12 C11 H11 108.5 . . ?
C13 C12 C40 120.9(3) . . ?
C13 C12 C11 117.2(2) . . ?
C40 C12 C11 121.9(3) . . ?
N14 C13 C12 120.3(3) . . ?
N14 C13 C22 116.9(3) . . ?
C12 C13 C22 122.8(3) . . ?
C13 N14 C15 124.3(3) . . ?
C13 N14 H14 111.0(16) . . ?
C15 N14 H14 124.8(16) . . ?
N14 C15 C20 119.3(3) . . ?
N14 C15 C16 120.0(3) . . ?
C20 C15 C16 120.7(3) . . ?
C17 C16 C15 119.5(3) . . ?
C17 C16 H16 120.2 . . ?
C15 C16 H16 120.2 . . ?
C16 C17 C18 120.7(3) . . ?
C16 C17 H17 119.7 . . ?
C18 C17 H17 119.7 . . ?
C19 C18 C17 120.3(3) . . ?
C19 C18 H18 119.8 . . ?
C17 C18 H18 119.8 . . ?
C18 C19 C20 120.3(3) . . ?
C18 C19 H19 119.9 . . ?
C20 C19 H19 119.9 . . ?
C15 C20 C19 118.5(3) . . ?
C15 C20 C21 117.8(3) . . ?
C19 C20 C21 123.7(3) . . ?
C22 C21 C20 121.6(3) . . ?
C22 C21 H21 119.2 . . ?
C20 C21 H21 119.2 . . ?
C21 C22 C13 120.1(3) . . ?
C21 C22 C23 123.1(3) . . ?
C13 C22 C23 116.8(2) . . ?
N1 C23 C22 110.2(2) . . ?
N1 C23 C24 108.9(2) . . ?
C22 C23 C24 111.4(2) . . ?
N1 C23 H23 108.8 . . ?
C22 C23 H23 108.8 . . ?
C24 C23 H23 108.8 . . ?
C50 C24 C25 120.7(3) . . ?
C50 C24 C23 122.1(3) . . ?
C25 C24 C23 117.0(2) . . ?
N26 C25 C24 120.2(2) . . ?
N26 C25 C34 117.3(3) . . ?
C24 C25 C34 122.5(3) . . ?
C25 N26 C27 124.0(3) . . ?
C25 N26 H26 112.6(19) . . ?
C27 N26 H26 123.4(19) . . ?
N26 C27 C32 119.0(3) . . ?
N26 C27 C28 120.4(3) . . ?
C32 C27 C28 120.5(3) . . ?
C29 C28 C27 119.1(3) . . ?
C29 C28 H28 120.5 . . ?
C27 C28 H28 120.5 . . ?
C28 C29 C30 121.0(3) . . ?
C28 C29 H29 119.5 . . ?
C30 C29 H29 119.5 . . ?
C31 C30 C29 120.3(3) . . ?
C31 C30 H30 119.8 . . ?
C29 C30 H30 119.8 . . ?
C30 C31 C32 120.4(3) . . ?
C30 C31 H31 119.8 . . ?
C32 C31 H31 119.8 . . ?
C27 C32 C31 118.6(3) . . ?
C27 C32 C33 118.0(3) . . ?
C31 C32 C33 123.3(3) . . ?
C34 C33 C32 121.5(3) . . ?
C34 C33 H33 119.2 . . ?
C32 C33 H33 119.2 . . ?
C33 C34 C25 120.0(3) . . ?
C33 C34 C11 122.7(3) . . ?
C25 C34 C11 117.3(2) . . ?
O40 C40 C12 123.6(3) . . ?
O40 C40 C41 115.3(3) . . ?
C12 C40 C41 121.1(3) . . ?
C42 C41 C46 118.9(3) . . ?
C42 C41 C40 121.7(3) . . ?
C46 C41 C40 119.4(3) . . ?
C41 C42 C43 120.4(3) . . ?
C41 C42 H42 119.8 . . ?
C43 C42 H42 119.8 . . ?
C44 C43 C42 120.3(4) . . ?
C44 C43 H43 119.9 . . ?
C42 C43 H43 119.9 . . ?
C43 C44 C45 120.2(4) . . ?
C43 C44 H44 119.9 . . ?
C45 C44 H44 119.9 . . ?
C44 C45 C46 119.9(4) . . ?
C44 C45 H45 120.1 . . ?
C46 C45 H45 120.1 . . ?
C41 C46 C45 120.4(3) . . ?
C41 C46 H46 119.8 . . ?
C45 C46 H46 119.8 . . ?
O50 C50 C24 123.4(3) . . ?
O50 C50 C51 114.4(3) . . ?
C24 C50 C51 122.1(3) . . ?
C52 C51 C56 118.9(3) . . ?
C52 C51 C50 123.3(3) . . ?
C56 C51 C50 117.8(3) . . ?
C51 C52 C53 120.0(3) . . ?
C51 C52 H52 120.0 . . ?
C53 C52 H52 120.0 . . ?
C54 C53 C52 120.8(4) . . ?
C54 C53 H53 119.6 . . ?
C52 C53 H53 119.6 . . ?
C53 C54 C55 119.5(4) . . ?
C53 C54 H54 120.2 . . ?
C55 C54 H54 120.2 . . ?
C54 C55 C56 119.8(4) . . ?
C54 C55 H55 120.1 . . ?
C56 C55 H55 120.1 . . ?
C51 C56 C55 121.0(4) . . ?
C51 C56 H56 119.5 . . ?
C55 C56 H56 119.5 . . ?
C66 C61 C62 119.0(3) . . ?
C66 C61 N1 123.2(3) . . ?
C62 C61 N1 117.6(2) . . ?
C63 C62 C61 118.9(3) . . ?
C63 C62 C67 120.7(3) . . ?
C61 C62 C67 120.3(3) . . ?
C64 C63 C62 121.5(3) . . ?
C64 C63 H63 119.3 . . ?
C62 C63 H63 119.3 . . ?
C63 C64 C65 119.1(3) . . ?
C63 C64 H64 120.5 . . ?
C65 C64 H64 120.5 . . ?
C64 C65 C66 120.8(3) . . ?
C64 C65 H65 119.6 . . ?
C66 C65 H65 119.6 . . ?
C65 C66 C61 120.7(3) . . ?
C65 C66 H66 119.6 . . ?
C61 C66 H66 119.6 . . ?
C68 C67 C62 179.3(3) . . ?
C67 C68 C71 179.4(3) . . ?
C76 C71 C72 118.6(3) . . ?
C76 C71 C68 120.9(3) . . ?
C72 C71 C68 120.5(3) . . ?
C71 C72 C73 119.9(4) . . ?
C71 C72 H72 120.1 . . ?
C73 C72 H72 120.1 . . ?
C74 C73 C72 120.7(4) . . ?
C74 C73 H73 119.7 . . ?
C72 C73 H73 119.7 . . ?
C73 C74 C75 120.0(4) . . ?
C73 C74 H74 120.0 . . ?
C75 C74 H74 120.0 . . ?
C74 C75 C76 120.1(4) . . ?
C74 C75 H75 119.9 . . ?
C76 C75 H75 119.9 . . ?
C71 C76 C75 120.7(3) . . ?
C71 C76 H76 119.7 . . ?
C75 C76 H76 119.7 . . ?

loop_
_geom_bond_atom_site_label_1
_geom_bond_atom_site_label_2
_geom_bond_distance
_geom_bond_site_symmetry_2
_geom_bond_publ_flag
N1 C61 1.419(3) . ?
N1 C11 1.465(3) . ?
N1 C23 1.478(3) . ?
C11 C34 1.508(4) . ?
C11 C12 1.531(4) . ?
C11 H11 1.0000 . ?
C12 C13 1.400(4) . ?
C12 C40 1.402(4) . ?
C13 N14 1.362(3) . ?
C13 C22 1.444(4) . ?
N14 C15 1.373(4) . ?
N14 H14 0.97(3) . ?
C15 C20 1.396(4) . ?
C15 C16 1.398(4) . ?
C16 C17 1.367(4) . ?
C16 H16 0.9500 . ?
C17 C18 1.390(5) . ?
C17 H17 0.9500 . ?
C18 C19 1.373(4) . ?
C18 H18 0.9500 . ?
C19 C20 1.408(4) . ?
C19 H19 0.9500 . ?
C20 C21 1.432(4) . ?
C21 C22 1.350(4) . ?
C21 H21 0.9500 . ?
C22 C23 1.520(4) . ?
C23 C24 1.530(4) . ?
C23 H23 1.0000 . ?
C24 C50 1.403(4) . ?
C24 C25 1.418(4) . ?
C25 N26 1.360(3) . ?
C25 C34 1.432(4) . ?
N26 C27 1.380(4) . ?
N26 H26 0.88(3) . ?
C27 C32 1.395(4) . ?
C27 C28 1.400(4) . ?
C28 C29 1.370(4) . ?
C28 H28 0.9500 . ?
C29 C30 1.386(4) . ?
C29 H29 0.9500 . ?
C30 C31 1.362(4) . ?
C30 H30 0.9500 . ?
C31 C32 1.407(4) . ?
C31 H31 0.9500 . ?
C32 C33 1.427(4) . ?
C33 C34 1.357(4) . ?
C33 H33 0.9500 . ?
C40 O40 1.274(3) . ?
C40 C41 1.499(4) . ?
C41 C42 1.383(4) . ?
C41 C46 1.386(4) . ?
C42 C43 1.384(4) . ?
C42 H42 0.9500 . ?
C43 C44 1.365(5) . ?
C43 H43 0.9500 . ?
C44 C45 1.375(5) . ?
C44 H44 0.9500 . ?
C45 C46 1.387(5) . ?
C45 H45 0.9500 . ?
C46 H46 0.9500 . ?
C50 O50 1.283(3) . ?
C50 C51 1.504(4) . ?
C51 C52 1.377(4) . ?
C51 C56 1.387(4) . ?
C52 C53 1.398(4) . ?
C52 H52 0.9500 . ?
C53 C54 1.372(5) . ?
C53 H53 0.9500 . ?
C54 C55 1.378(5) . ?
C54 H54 0.9500 . ?
C55 C56 1.388(5) . ?
C55 H55 0.9500 . ?
C56 H56 0.9500 . ?
C61 C66 1.386(4) . ?
C61 C62 1.406(4) . ?
C62 C63 1.397(4) . ?
C62 C67 1.430(4) . ?
C63 C64 1.377(4) . ?
C63 H63 0.9500 . ?
C64 C65 1.377(4) . ?
C64 H64 0.9500 . ?
C65 C66 1.383(4) . ?
C65 H65 0.9500 . ?
C66 H66 0.9500 . ?
C67 C68 1.192(4) . ?
C68 C71 1.439(5) . ?
C71 C76 1.377(4) . ?
C71 C72 1.384(5) . ?
C72 C73 1.390(5) . ?
C72 H72 0.9500 . ?
C73 C74 1.358(6) . ?
C73 H73 0.9500 . ?
C74 C75 1.361(5) . ?
C74 H74 0.9500 . ?
C75 C76 1.386(5) . ?
C75 H75 0.9500 . ?
C76 H76 0.9500 . ?

loop_
_geom_torsion_atom_site_label_1
_geom_torsion_atom_site_label_2
_geom_torsion_atom_site_label_3
_geom_torsion_atom_site_label_4
_geom_torsion
_geom_torsion_site_symmetry_1
_geom_torsion_site_symmetry_2
_geom_torsion_site_symmetry_3
_geom_torsion_site_symmetry_4
_geom_torsion_publ_flag
C61 N1 C11 C34 150.6(2) . . . . ?
C23 N1 C11 C34 -68.8(3) . . . . ?
C61 N1 C11 C12 -86.7(3) . . . . ?
C23 N1 C11 C12 54.0(3) . . . . ?
N1 C11 C12 C13 -23.8(3) . . . . ?
C34 C11 C12 C13 95.8(3) . . . . ?
N1 C11 C12 C40 158.7(2) . . . . ?
C34 C11 C12 C40 -81.7(3) . . . . ?
C40 C12 C13 N14 -4.0(4) . . . . ?
C11 C12 C13 N14 178.5(2) . . . . ?
C40 C12 C13 C22 178.5(3) . . . . ?
C11 C12 C13 C22 1.0(4) . . . . ?
C12 C13 N14 C15 -177.0(3) . . . . ?
C22 C13 N14 C15 0.7(4) . . . . ?
C13 N14 C15 C20 1.3(4) . . . . ?
C13 N14 C15 C16 -179.0(3) . . . . ?
N14 C15 C16 C17 179.1(3) . . . . ?
C20 C15 C16 C17 -1.2(5) . . . . ?
C15 C16 C17 C18 0.4(5) . . . . ?
C16 C17 C18 C19 0.2(6) . . . . ?
C17 C18 C19 C20 0.0(5) . . . . ?
N14 C15 C20 C19 -179.0(3) . . . . ?
C16 C15 C20 C19 1.3(4) . . . . ?
N14 C15 C20 C21 -0.6(4) . . . . ?
C16 C15 C20 C21 179.7(3) . . . . ?
C18 C19 C20 C15 -0.7(5) . . . . ?
C18 C19 C20 C21 -179.0(3) . . . . ?
C15 C20 C21 C22 -2.3(4) . . . . ?
C19 C20 C21 C22 176.0(3) . . . . ?
C20 C21 C22 C13 4.4(4) . . . . ?
C20 C21 C22 C23 -173.1(2) . . . . ?
N14 C13 C22 C21 -3.6(4) . . . . ?
C12 C13 C22 C21 174.0(3) . . . . ?
N14 C13 C22 C23 174.1(2) . . . . ?
C12 C13 C22 C23 -8.3(4) . . . . ?
C61 N1 C23 C22 81.0(3) . . . . ?
C11 N1 C23 C22 -60.1(3) . . . . ?
C61 N1 C23 C24 -156.6(2) . . . . ?
C11 N1 C23 C24 62.4(3) . . . . ?
C21 C22 C23 N1 -145.0(3) . . . . ?
C13 C22 C23 N1 37.4(3) . . . . ?
C21 C22 C23 C24 94.0(3) . . . . ?
C13 C22 C23 C24 -83.7(3) . . . . ?
N1 C23 C24 C50 160.6(2) . . . . ?
C22 C23 C24 C50 -77.6(3) . . . . ?
N1 C23 C24 C25 -24.3(3) . . . . ?
C22 C23 C24 C25 97.4(3) . . . . ?
C50 C24 C25 N26 -7.4(4) . . . . ?
C23 C24 C25 N26 177.4(2) . . . . ?
C50 C24 C25 C34 171.7(3) . . . . ?
C23 C24 C25 C34 -3.5(4) . . . . ?
C24 C25 N26 C27 178.4(3) . . . . ?
C34 C25 N26 C27 -0.8(4) . . . . ?
C25 N26 C27 C32 2.8(4) . . . . ?
C25 N26 C27 C28 -177.8(3) . . . . ?
N26 C27 C28 C29 -179.9(3) . . . . ?
C32 C27 C28 C29 -0.5(4) . . . . ?
C27 C28 C29 C30 0.5(5) . . . . ?
C28 C29 C30 C31 0.1(5) . . . . ?
C29 C30 C31 C32 -0.6(5) . . . . ?
N26 C27 C32 C31 179.4(3) . . . . ?
C28 C27 C32 C31 0.0(4) . . . . ?
N26 C27 C32 C33 -1.3(4) . . . . ?
C28 C27 C32 C33 179.2(3) . . . . ?
C30 C31 C32 C27 0.6(4) . . . . ?
C30 C31 C32 C33 -178.6(3) . . . . ?
C27 C32 C33 C34 -2.1(4) . . . . ?
C31 C32 C33 C34 177.1(3) . . . . ?
C32 C33 C34 C25 4.1(4) . . . . ?
C32 C33 C34 C11 -173.7(2) . . . . ?
N26 C25 C34 C33 -2.7(4) . . . . ?
C24 C25 C34 C33 178.2(3) . . . . ?
N26 C25 C34 C11 175.2(2) . . . . ?
C24 C25 C34 C11 -3.9(4) . . . . ?
N1 C11 C34 C33 -144.0(3) . . . . ?
C12 C11 C34 C33 91.8(3) . . . . ?
N1 C11 C34 C25 38.1(3) . . . . ?
C12 C11 C34 C25 -86.1(3) . . . . ?
C13 C12 C40 O40 -2.0(4) . . . . ?
C11 C12 C40 O40 175.4(3) . . . . ?
C13 C12 C40 C41 179.6(3) . . . . ?
C11 C12 C40 C41 -3.0(4) . . . . ?
O40 C40 C41 C42 116.6(3) . . . . ?
C12 C40 C41 C42 -64.9(4) . . . . ?
O40 C40 C41 C46 -62.1(4) . . . . ?
C12 C40 C41 C46 116.4(3) . . . . ?
C46 C41 C42 C43 -0.4(5) . . . . ?
C40 C41 C42 C43 -179.1(3) . . . . ?
C41 C42 C43 C44 -0.5(5) . . . . ?
C42 C43 C44 C45 1.0(6) . . . . ?
C43 C44 C45 C46 -0.6(7) . . . . ?
C42 C41 C46 C45 0.8(5) . . . . ?
C40 C41 C46 C45 179.6(3) . . . . ?
C44 C45 C46 C41 -0.3(6) . . . . ?
C25 C24 C50 O50 5.3(4) . . . . ?
C23 C24 C50 O50 -179.8(3) . . . . ?
C25 C24 C50 C51 -170.8(3) . . . . ?
C23 C24 C50 C51 4.0(4) . . . . ?
O50 C50 C51 C52 115.9(3) . . . . ?
C24 C50 C51 C52 -67.6(4) . . . . ?
O50 C50 C51 C56 -63.1(4) . . . . ?
C24 C50 C51 C56 113.4(3) . . . . ?
C56 C51 C52 C53 -0.4(5) . . . . ?
C50 C51 C52 C53 -179.4(3) . . . . ?
C51 C52 C53 C54 -0.4(5) . . . . ?
C52 C53 C54 C55 0.7(6) . . . . ?
C53 C54 C55 C56 -0.3(6) . . . . ?
C52 C51 C56 C55 0.8(5) . . . . ?
C50 C51 C56 C55 179.9(3) . . . . ?
C54 C55 C56 C51 -0.5(5) . . . . ?
C11 N1 C61 C66 26.2(4) . . . . ?
C23 N1 C61 C66 -111.8(3) . . . . ?
C11 N1 C61 C62 -148.5(2) . . . . ?
C23 N1 C61 C62 73.5(3) . . . . ?
C66 C61 C62 C63 1.8(4) . . . . ?
N1 C61 C62 C63 176.7(2) . . . . ?
C66 C61 C62 C67 -174.2(3) . . . . ?
N1 C61 C62 C67 0.8(4) . . . . ?
C61 C62 C63 C64 -1.9(4) . . . . ?
C67 C62 C63 C64 174.0(3) . . . . ?
C62 C63 C64 C65 0.3(5) . . . . ?
C63 C64 C65 C66 1.4(5) . . . . ?
C64 C65 C66 C61 -1.5(4) . . . . ?
C62 C61 C66 C65 -0.1(4) . . . . ?
N1 C61 C66 C65 -174.8(3) . . . . ?
C76 C71 C72 C73 3.1(6) . . . . ?
C68 C71 C72 C73 -178.1(4) . . . . ?
C71 C72 C73 C74 -2.0(7) . . . . ?
C72 C73 C74 C75 0.8(8) . . . . ?
C73 C74 C75 C76 -0.6(7) . . . . ?
C72 C71 C76 C75 -3.1(5) . . . . ?
C68 C71 C76 C75 178.2(3) . . . . ?
C74 C75 C76 C71 1.8(6) . . . . ?
